data_7025123
loop_
_publ_author_name
'Ma, Yu'
'Cheng, Ai-Ling'
'Gao, En-Qing'

_publ_section_title
;
 Ferromagnetic interactions through triple hydrogen bonds in the
 coordination polymers of
 alpha,alpha'-dihydroxy-bibenzyl-4,4'-dicarboxylate.
;
_journal_issue 14
_journal_name_full 'Dalton transactions (Cambridge, England : 2003)'
_journal_page_first 3521
_journal_page_last 3526
_journal_paper_doi 10.1039/b925212f
_journal_volume 39
_journal_year 2010
_chemical_formula_sum 'C16 H24 Co O12'
_chemical_formula_weight 467.28
_chemical_name_systematic
;
?
;
_space_group_IT_number 14
_symmetry_cell_setting monoclinic
_symmetry_space_group_name_Hall '-P 2ybc'
_symmetry_space_group_name_H-M 'P 1 21/c 1'
_atom_sites_solution_hydrogens geom
_atom_sites_solution_primary direct
_atom_sites_solution_secondary difmap
_audit_creation_method SHELXL-97
_cell_angle_alpha 90.00
_cell_angle_beta 109.2290(10)
_cell_angle_gamma 90.00
_cell_formula_units_Z 4
_cell_length_a 13.7575(2)
_cell_length_b 14.2492(2)
_cell_length_c 10.3048(2)
_cell_measurement_reflns_used 9980
_cell_measurement_temperature 296(2)
_cell_measurement_theta_max 27.55
_cell_measurement_theta_min 2.53
_cell_volume 1907.38(5)
_computing_cell_refinement 'Bruker SMART'
_computing_data_collection 'Bruker SMART'
_computing_data_reduction 'Bruker SHELXTL'
_computing_molecular_graphics 'Bruker SHELXTL'
_computing_publication_material 'Bruker SHELXTL'
_computing_structure_refinement 'Bruker SHELXTL'
_computing_structure_solution 'Bruker SHELXTL'
_diffrn_ambient_temperature 296(2)
_diffrn_measured_fraction_theta_full 0.999
_diffrn_measured_fraction_theta_max 0.999
_diffrn_measurement_device_type 'CCD area detector'
_diffrn_measurement_method 'phi and omega scans'
_diffrn_radiation_monochromator graphite
_diffrn_radiation_source 'fine-focus sealed tube'
_diffrn_radiation_type MoK\a
_diffrn_radiation_wavelength 0.71073
_diffrn_reflns_av_R_equivalents 0.0293
_diffrn_reflns_av_sigmaI/netI 0.0166
_diffrn_reflns_limit_h_max 16
_diffrn_reflns_limit_h_min -16
_diffrn_reflns_limit_k_max 17
_diffrn_reflns_limit_k_min -17
_diffrn_reflns_limit_l_max 12
_diffrn_reflns_limit_l_min -12
_diffrn_reflns_number 30877
_diffrn_reflns_theta_full 26.00
_diffrn_reflns_theta_max 26.00
_diffrn_reflns_theta_min 1.57
_diffrn_standards_decay_% 2.5
_exptl_absorpt_coefficient_mu 0.964
_exptl_absorpt_correction_T_max 0.9097
_exptl_absorpt_correction_T_min 0.7607
_exptl_absorpt_correction_type multi-scan
_exptl_absorpt_process_details SADABS
_exptl_crystal_colour red
_exptl_crystal_density_diffrn 1.627
_exptl_crystal_density_method 'not measured'
_exptl_crystal_description patch
_exptl_crystal_F_000 972
_exptl_crystal_size_max 0.30
_exptl_crystal_size_mid 0.20
_exptl_crystal_size_min 0.10
_refine_diff_density_max 0.292
_refine_diff_density_min -0.199
_refine_diff_density_rms 0.044
_refine_ls_extinction_method none
_refine_ls_goodness_of_fit_ref 1.043
_refine_ls_hydrogen_treatment mixed
_refine_ls_matrix_type full
_refine_ls_number_parameters 318
_refine_ls_number_reflns 3753
_refine_ls_number_restraints 0
_refine_ls_restrained_S_all 1.043
_refine_ls_R_factor_all 0.0302
_refine_ls_R_factor_gt 0.0244
_refine_ls_shift/su_max 0.001
_refine_ls_shift/su_mean 0.000
_refine_ls_structure_factor_coef Fsqd
_refine_ls_weighting_details 'calc w=1/[\s^2^(Fo^2^)+(0.0370P)^2^+0.5323P] where P=(Fo^2^+2Fc^2^)/3'
_refine_ls_weighting_scheme calc
_refine_ls_wR_factor_gt 0.0630
_refine_ls_wR_factor_ref 0.0666
_reflns_number_gt 3272
_reflns_number_total 3753
_reflns_threshold_expression >2sigma(I)
_cod_data_source_file b925212f.txt
_cod_data_source_block 1
_cod_depositor_comments
;
The following automatic conversions were performed:

'_symmetry_cell_setting' value 'Monoclinic' changed to 'monoclinic'
according to /home/saulius/struct/CIF-dictionaries/cif_core.dic
dictionary named 'cif_core.dic' version 2.4.2 from 2011-04-26.

Automatic conversion script
Id: cif_fix_values 1891 2012-01-12 08:04:46Z andrius 
;
_cod_original_sg_symbol_H-M 'P2(1)/c '
_cod_database_code 7025123

loop_
_symmetry_equiv_pos_as_xyz
'x, y, z'
'-x, y+1/2, -z+1/2'
'-x, -y, -z'
'x, -y-1/2, z-1/2'

loop_
_atom_site_label
_atom_site_type_symbol
_atom_site_fract_x
_atom_site_fract_y
_atom_site_fract_z
_atom_site_U_iso_or_equiv
_atom_site_adp_type
_atom_site_occupancy
_atom_site_symmetry_multiplicity
_atom_site_calc_flag
_atom_site_refinement_flags
Co1 Co 0.250371(15) 0.239407(14) 0.781029(19) 0.02350(8) Uani 1 1 d .
C1 C 0.45577(11) 0.33037(11) 0.93883(15) 0.0246(3) Uani 1 1 d .
C2 C 0.54332(11) 0.33856(11) 1.07210(15) 0.0240(3) Uani 1 1 d .
C3 C 0.61378(12) 0.41151(11) 1.09567(15) 0.0287(3) Uani 1 1 d .
H3A H 0.6101 0.4538 1.0255 0.034 Uiso 1 1 calc R
C4 C 0.55269(12) 0.27394(11) 1.17671(16) 0.0278(3) Uani 1 1 d .
H4A H 0.5070 0.2238 1.1618 0.033 Uiso 1 1 calc R
C5 C 0.62873(13) 0.28354(12) 1.30176(16) 0.0295(3) Uani 1 1 d .
H5A H 0.6347 0.2391 1.3701 0.035 Uiso 1 1 calc R
C6 C 0.68981(12) 0.42213(12) 1.22277(16) 0.0299(3) Uani 1 1 d .
H6A H 0.7360 0.4718 1.2374 0.036 Uiso 1 1 calc R
C7 C 0.69718(11) 0.35904(11) 1.32786(15) 0.0256(3) Uani 1 1 d .
C8 C 0.77658(11) 0.36680(12) 1.47010(15) 0.0276(3) Uani 1 1 d .
H8A H 0.8176 0.3091 1.4875 0.033 Uiso 1 1 calc R
C9 C 0.72485(11) 0.37464(11) 1.58114(15) 0.0264(3) Uani 1 1 d .
H9A H 0.6769 0.3220 1.5692 0.032 Uiso 1 1 calc R
C10 C 0.80375(11) 0.36797(11) 1.72492(15) 0.0253(3) Uani 1 1 d .
C11 C 0.86878(12) 0.29016(12) 1.75705(16) 0.0283(3) Uani 1 1 d .
H11A H 0.8613 0.2431 1.6919 0.034 Uiso 1 1 calc R
C12 C 0.81214(12) 0.43451(12) 1.82631(15) 0.0296(3) Uani 1 1 d .
H12A H 0.7678 0.4858 1.8078 0.036 Uiso 1 1 calc R
C13 C 1.04115(11) 0.34393(11) 2.11824(15) 0.0251(3) Uani 1 1 d .
C14 C 0.95454(11) 0.35039(11) 1.98405(15) 0.0250(3) Uani 1 1 d .
C15 C 0.88621(12) 0.42525(12) 1.95528(16) 0.0297(3) Uani 1 1 d .
H15A H 0.8900 0.4696 2.0230 0.036 Uiso 1 1 calc R
C16 C 0.94393(12) 0.28189(11) 1.88380(16) 0.0274(3) Uani 1 1 d .
H16A H 0.9878 0.2303 1.9025 0.033 Uiso 1 1 calc R
O1 O 0.38308(9) 0.27550(8) 0.94021(11) 0.0329(3) Uani 1 1 d .
OW1 O 0.52660(12) 0.50575(11) 0.68754(17) 0.0428(3) Uani 1 1 d .
H1D H 0.5185(19) 0.4733(19) 0.743(3) 0.069(9) Uiso 1 1 d .
H1C H 0.475(2) 0.520(2) 0.643(3) 0.078(11) Uiso 1 1 d .
O2 O 0.45776(8) 0.37738(8) 0.83808(11) 0.0327(3) Uani 1 1 d .
OW2 O -0.04417(11) -0.04126(10) 0.81393(14) 0.0402(3) Uani 1 1 d .
H2D H -0.0282(18) 0.0049(18) 0.777(2) 0.062(8) Uiso 1 1 d .
H2C H -0.085(2) -0.0232(19) 0.849(3) 0.078(9) Uiso 1 1 d .
O3 O 0.84433(9) 0.44294(9) 1.47693(12) 0.0359(3) Uani 1 1 d .
H3E H 0.8994(18) 0.4326(16) 1.539(2) 0.060(7) Uiso 1 1 d .
O4 O 0.66641(9) 0.45965(9) 1.55847(11) 0.0308(3) Uani 1 1 d .
H4E H 0.6295(17) 0.4623(16) 1.599(2) 0.054(7) Uiso 1 1 d .
O5 O 1.11772(8) 0.29478(8) 2.11723(11) 0.0315(3) Uani 1 1 d .
O6 O 1.03489(8) 0.38706(8) 2.22073(11) 0.0324(3) Uani 1 1 d .
O7 O 0.26649(11) 0.35441(9) 0.67058(13) 0.0358(3) Uani 1 1 d .
H7D H 0.3336(19) 0.3693(16) 0.707(2) 0.059(7) Uiso 1 1 d .
H7C H 0.2525(18) 0.3582(17) 0.593(3) 0.062(8) Uiso 1 1 d .
O8 O 0.33102(10) 0.15244(10) 0.68292(14) 0.0380(3) Uani 1 1 d .
H8D H 0.3425(18) 0.1735(18) 0.621(3) 0.064(8) Uiso 1 1 d .
H8C H 0.3791(18) 0.1188(16) 0.724(2) 0.052(7) Uiso 1 1 d .
O9 O 0.22226(10) 0.12636(9) 0.89532(11) 0.0287(3) Uani 1 1 d .
H9D H 0.2526(16) 0.0754(16) 0.906(2) 0.046(6) Uiso 1 1 d .
H9C H 0.1572(18) 0.1165(15) 0.849(2) 0.052(6) Uiso 1 1 d .
O10 O 0.16873(11) 0.32632(11) 0.87210(15) 0.0392(3) Uani 1 1 d .
H10D H 0.1504(18) 0.3160(17) 0.931(3) 0.056(7) Uiso 1 1 d .
H10C H 0.130(2) 0.3629(18) 0.823(3) 0.065(8) Uiso 1 1 d .

loop_
_atom_site_aniso_label
_atom_site_aniso_U_11
_atom_site_aniso_U_22
_atom_site_aniso_U_33
_atom_site_aniso_U_23
_atom_site_aniso_U_13
_atom_site_aniso_U_12
Co1 0.02331(12) 0.02911(13) 0.01492(12) 0.00014(8) 0.00201(9) -0.00299(8)
C1 0.0245(8) 0.0276(8) 0.0194(7) -0.0035(6) 0.0041(6) 0.0007(6)
C2 0.0236(7) 0.0289(8) 0.0178(7) -0.0028(6) 0.0044(6) 0.0021(6)
C3 0.0306(8) 0.0309(9) 0.0211(7) 0.0022(6) 0.0039(6) -0.0012(6)
C4 0.0269(8) 0.0297(8) 0.0243(8) -0.0019(6) 0.0051(7) -0.0034(6)
C5 0.0333(9) 0.0327(9) 0.0194(7) 0.0026(6) 0.0046(7) 0.0002(7)
C6 0.0277(8) 0.0322(9) 0.0257(8) -0.0014(7) 0.0031(7) -0.0049(6)
C7 0.0232(7) 0.0326(8) 0.0188(7) -0.0034(6) 0.0040(6) 0.0023(6)
C8 0.0214(7) 0.0370(9) 0.0212(8) -0.0012(6) 0.0028(6) 0.0008(6)
C9 0.0227(7) 0.0330(8) 0.0210(7) 0.0004(6) 0.0038(6) 0.0010(6)
C10 0.0231(8) 0.0320(8) 0.0188(7) 0.0025(6) 0.0043(6) -0.0031(6)
C11 0.0312(8) 0.0305(8) 0.0202(7) -0.0023(6) 0.0045(6) -0.0019(6)
C12 0.0282(8) 0.0336(9) 0.0230(8) 0.0015(7) 0.0029(6) 0.0059(7)
C13 0.0236(8) 0.0285(8) 0.0205(7) 0.0042(6) 0.0035(6) -0.0011(6)
C14 0.0233(7) 0.0315(8) 0.0183(7) 0.0032(6) 0.0041(6) -0.0017(6)
C15 0.0321(9) 0.0322(9) 0.0207(7) -0.0019(6) 0.0033(7) 0.0026(7)
C16 0.0261(8) 0.0290(8) 0.0246(8) 0.0023(6) 0.0049(6) 0.0021(6)
O1 0.0277(6) 0.0438(7) 0.0203(5) 0.0028(5) -0.0012(5) -0.0093(5)
OW1 0.0401(9) 0.0500(9) 0.0431(8) 0.0029(7) 0.0202(7) -0.0030(7)
O2 0.0332(6) 0.0401(7) 0.0196(5) 0.0041(5) 0.0016(5) -0.0065(5)
OW2 0.0381(7) 0.0448(8) 0.0390(7) -0.0012(6) 0.0144(6) -0.0036(6)
O3 0.0252(6) 0.0514(8) 0.0264(6) 0.0021(5) 0.0020(5) -0.0086(5)
O4 0.0257(6) 0.0423(7) 0.0235(6) 0.0007(5) 0.0068(5) 0.0062(5)
O5 0.0259(6) 0.0443(7) 0.0191(5) -0.0001(5) 0.0003(4) 0.0086(5)
O6 0.0303(6) 0.0420(7) 0.0206(5) -0.0027(5) 0.0027(5) 0.0054(5)
O7 0.0391(8) 0.0418(7) 0.0200(6) 0.0061(5) 0.0008(5) -0.0102(5)
O8 0.0377(7) 0.0483(8) 0.0301(7) 0.0038(6) 0.0142(6) 0.0084(6)
O9 0.0298(7) 0.0315(7) 0.0203(6) 0.0011(5) 0.0023(5) -0.0026(5)
O10 0.0425(8) 0.0492(8) 0.0287(7) 0.0057(6) 0.0154(6) 0.0135(6)

loop_
_atom_type_symbol
_atom_type_description
_atom_type_scat_dispersion_real
_atom_type_scat_dispersion_imag
_atom_type_scat_source
C C 0.0033 0.0016 'International Tables Vol C Tables 4.2.6.8 and 6.1.1.4'
H H 0.0000 0.0000 'International Tables Vol C Tables 4.2.6.8 and 6.1.1.4'
O O 0.0106 0.0060 'International Tables Vol C Tables 4.2.6.8 and 6.1.1.4'
Co Co 0.3494 0.9721 'International Tables Vol C Tables 4.2.6.8 and 6.1.1.4'

loop_
_geom_angle_atom_site_label_1
_geom_angle_atom_site_label_2
_geom_angle_atom_site_label_3
_geom_angle
_geom_angle_site_symmetry_1
_geom_angle_site_symmetry_3
O7 Co1 O1 90.74(5) . .
O7 Co1 O10 87.02(6) . .
O1 Co1 O10 87.78(5) . .
O7 Co1 O5 87.90(5) . 4_464
O1 Co1 O5 178.57(4) . 4_464
O10 Co1 O5 92.59(5) . 4_464
O7 Co1 O9 175.17(5) . .
O1 Co1 O9 91.33(5) . .
O10 Co1 O9 88.70(6) . .
O5 Co1 O9 90.06(5) 4_464 .
O7 Co1 O8 91.90(6) . .
O1 Co1 O8 93.39(5) . .
O10 Co1 O8 178.42(6) . .
O5 Co1 O8 86.21(5) 4_464 .
O9 Co1 O8 92.34(5) . .
O2 C1 O1 124.99(14) . .
O2 C1 C2 119.31(13) . .
O1 C1 C2 115.68(13) . .
C3 C2 C4 118.64(14) . .
C3 C2 C1 121.43(14) . .
C4 C2 C1 119.88(14) . .
C2 C3 C6 120.83(14) . .
C2 C3 H3A 119.6 . .
C6 C3 H3A 119.6 . .
C5 C4 C2 120.58(15) . .
C5 C4 H4A 119.7 . .
C2 C4 H4A 119.7 . .
C4 C5 C7 120.96(15) . .
C4 C5 H5A 119.5 . .
C7 C5 H5A 119.5 . .
C7 C6 C3 120.32(15) . .
C7 C6 H6A 119.8 . .
C3 C6 H6A 119.8 . .
C6 C7 C5 118.58(14) . .
C6 C7 C8 123.53(14) . .
C5 C7 C8 117.89(14) . .
O3 C8 C7 110.89(13) . .
O3 C8 C9 111.44(13) . .
C7 C8 C9 111.23(13) . .
O3 C8 H8A 107.7 . .
C7 C8 H8A 107.7 . .
C9 C8 H8A 107.7 . .
O4 C9 C10 113.19(12) . .
O4 C9 C8 108.24(12) . .
C10 C9 C8 111.28(12) . .
O4 C9 H9A 108.0 . .
C10 C9 H9A 108.0 . .
C8 C9 H9A 108.0 . .
C12 C10 C11 118.48(14) . .
C12 C10 C9 123.06(14) . .
C11 C10 C9 118.44(13) . .
C16 C11 C10 121.03(15) . .
C16 C11 H11A 119.5 . .
C10 C11 H11A 119.5 . .
C10 C12 C15 120.56(15) . .
C10 C12 H12A 119.7 . .
C15 C12 H12A 119.7 . .
O6 C13 O5 124.58(14) . .
O6 C13 C14 119.58(14) . .
O5 C13 C14 115.84(13) . .
C15 C14 C16 118.80(14) . .
C15 C14 C13 121.34(14) . .
C16 C14 C13 119.82(14) . .
C14 C15 C12 120.61(15) . .
C14 C15 H15A 119.7 . .
C12 C15 H15A 119.7 . .
C11 C16 C14 120.36(15) . .
C11 C16 H16A 119.8 . .
C14 C16 H16A 119.8 . .
C1 O1 Co1 129.23(10) . .
H1D OW1 H1C 107(3) . .
H2D OW2 H2C 106(3) . .
C8 O3 H3E 108.8(16) . .
C9 O4 H4E 113.4(18) . .
C13 O5 Co1 128.87(10) . 4_667
Co1 O7 H7D 103.8(14) . .
Co1 O7 H7C 127.2(19) . .
H7D O7 H7C 107(2) . .
Co1 O8 H8D 116.8(19) . .
Co1 O8 H8C 124.1(16) . .
H8D O8 H8C 108(2) . .
Co1 O9 H9D 124.8(15) . .
Co1 O9 H9C 99.3(14) . .
H9D O9 H9C 108(2) . .
Co1 O10 H10D 128.7(19) . .
Co1 O10 H10C 117.0(18) . .
H10D O10 H10C 108(2) . .

loop_
_geom_bond_atom_site_label_1
_geom_bond_atom_site_label_2
_geom_bond_distance
_geom_bond_site_symmetry_2
Co1 O7 2.0484(12) .
Co1 O1 2.0774(11) .
Co1 O10 2.0905(13) .
Co1 O5 2.0947(10) 4_464
Co1 O9 2.1051(12) .
Co1 O8 2.1279(13) .
C1 O2 1.2434(19) .
C1 O1 1.2732(18) .
C1 C2 1.504(2) .
C2 C3 1.387(2) .
C2 C4 1.391(2) .
C3 C6 1.389(2) .
C3 H3A 0.9300 .
C4 C5 1.373(2) .
C4 H4A 0.9300 .
C5 C7 1.396(2) .
C5 H5A 0.9300 .
C6 C7 1.385(2) .
C6 H6A 0.9300 .
C7 C8 1.516(2) .
C8 O3 1.417(2) .
C8 C9 1.538(2) .
C8 H8A 0.9800 .
C9 O4 1.4300(19) .
C9 C10 1.524(2) .
C9 H9A 0.9800 .
C10 C12 1.387(2) .
C10 C11 1.394(2) .
C11 C16 1.378(2) .
C11 H11A 0.9300 .
C12 C15 1.389(2) .
C12 H12A 0.9300 .
C13 O6 1.2492(19) .
C13 O5 1.2678(18) .
C13 C14 1.502(2) .
C14 C15 1.388(2) .
C14 C16 1.394(2) .
C15 H15A 0.9300 .
C16 H16A 0.9300 .
OW1 H1D 0.78(3) .
OW1 H1C 0.73(3) .
OW2 H2D 0.82(3) .
OW2 H2C 0.80(3) .
O3 H3E 0.83(2) .
O4 H4E 0.75(2) .
O5 Co1 2.0947(10) 4_667
O7 H7D 0.90(2) .
O7 H7C 0.76(3) .
O8 H8D 0.77(3) .
O8 H8C 0.81(2) .
O9 H9D 0.83(2) .
O9 H9C 0.88(2) .
O10 H10D 0.75(2) .
O10 H10C 0.80(3) .
